data_7708825
loop_
_publ_author_name
'Wen, Ge-Hua'
'Chen, Xiu-Mei'
'Xu, Kui'
'Xie, Xiaoji'
'Bao, Song-Song'
'Zheng, Li-Min'

_publ_section_title
;
 Uranyl phosphonates: crystalline materials and nanosheets for temperature
 sensing
;
_journal_name_full 'Dalton Transactions'
_journal_paper_doi 10.1039/D1DT02977K
_journal_year 2021
_chemical_formula_sum 'C16 H16 O15 P2 U2'
_chemical_formula_weight 986.290
_space_group_IT_number 14
_space_group_name_Hall '-P 2ybc'
_space_group_name_H-M_alt 'P 1 21/c 1'
_symmetry_Int_Tables_number 14
_symmetry_space_group_name_Hall '-P 2ybc'
_symmetry_space_group_name_H-M 'P 1 21/c 1'
_audit_creation_date 2021-08-18
_audit_creation_method SHELXL-2018/3
_audit_update_record
;
2021-08-23 deposited with the CCDC.	2021-10-28 downloaded from the CCDC.
;
_cell_angle_alpha 90.00(3)
_cell_angle_beta 112.44(3)
_cell_angle_gamma 90.00(3)
_cell_formula_units_Z 4
_cell_length_a 18.240(4)
_cell_length_b 7.015(2)
_cell_length_c 20.013(4)
_cell_volume 2366.8(11)
_refine_ls_R_factor_all 0.058
_cod_data_source_file d1dt02977k2.cif
_cod_data_source_block 1_a
_cod_original_sg_symbol_Hall -P_2ybc
_cod_database_code 7708825

loop_
_symmetry_equiv_pos_site_id
_symmetry_equiv_pos_as_xyz
1 x,y,z
2 -x,1/2+y,1/2-z
3 -x,-y,-z
4 x,1/2-y,1/2+z

loop_
_atom_site_aniso_label
_atom_site_aniso_U_11
_atom_site_aniso_U_22
_atom_site_aniso_U_33
_atom_site_aniso_U_12
_atom_site_aniso_U_13
_atom_site_aniso_U_23
U1 0.0156(2) 0.0062(2) 0.00919(18) 0.00050(16) 0.00488(15) -0.00022(15)
U2 0.0197(2) 0.0071(2) 0.01096(19) 0.00033(17) 0.00727(16) -0.00003(15)
P1 0.0173(13) 0.0047(13) 0.0081(12) 0.0005(11) 0.0034(10) 0.0012(10)
P2 0.0147(13) 0.0088(14) 0.0102(12) 0.0024(11) 0.0029(10) 0.0015(10)
O1 0.010(3) 0.011(4) 0.014(3) 0.001(3) -0.001(3) -0.005(3)
O2 0.022(4) 0.014(4) 0.011(3) -0.007(3) 0.006(3) -0.004(3)
O3 0.010(3) 0.009(4) 0.010(3) 0.002(3) 0.002(3) 0.005(3)
O4 0.024(4) 0.014(4) 0.019(4) -0.003(3) 0.015(3) -0.001(3)
O5 0.020(4) 0.013(4) 0.014(3) -0.003(3) 0.008(3) -0.002(3)
O6 0.017(4) 0.010(4) 0.018(4) -0.002(3) 0.010(3) 0.000(3)
O7 0.024(4) 0.009(4) 0.006(3) 0.004(3) 0.001(3) 0.004(3)
O8 0.029(4) 0.009(4) 0.019(4) -0.004(3) 0.007(3) 0.002(3)
O9 0.025(4) 0.017(5) 0.029(4) 0.002(3) 0.015(3) 0.002(3)
O10 0.016(4) 0.028(5) 0.017(4) 0.000(3) 0.006(3) 0.001(3)
O11 0.047(5) 0.015(5) 0.013(4) 0.000(4) 0.014(3) -0.001(3)
O12 0.031(4) 0.015(4) 0.011(3) -0.004(3) 0.013(3) -0.003(3)
O13 0.050(6) 0.075(8) 0.029(5) 0.037(6) 0.021(4) 0.011(5)
O14 0.058(6) 0.064(8) 0.028(5) 0.036(6) 0.019(5) 0.011(5)
C1 0.024(6) 0.008(6) 0.015(5) -0.001(5) 0.012(4) -0.001(4)
C2 0.014(5) 0.021(6) 0.015(5) -0.001(5) 0.011(4) -0.001(4)
C3 0.019(6) 0.039(8) 0.025(6) 0.006(6) 0.012(5) 0.012(6)
C4 0.021(6) 0.047(9) 0.022(6) -0.013(6) 0.006(5) -0.014(6)
C5 0.042(8) 0.047(10) 0.036(7) -0.023(7) 0.017(6) -0.013(7)
C6 0.053(9) 0.029(8) 0.022(6) -0.013(7) 0.023(6) 0.001(5)
C7 0.018(5) 0.015(6) 0.011(5) 0.002(5) 0.005(4) -0.001(4)
C8 0.023(6) 0.038(8) 0.006(5) 0.010(6) 0.000(4) 0.001(5)
C9 0.018(5) 0.017(6) 0.012(5) -0.007(5) 0.001(4) 0.000(4)
C10 0.020(6) 0.020(7) 0.029(6) -0.007(5) 0.008(5) 0.003(5)
C11 0.039(7) 0.026(7) 0.012(5) -0.001(6) 0.002(5) -0.002(5)
C12 0.041(8) 0.033(8) 0.010(5) -0.001(6) -0.007(5) 0.007(5)
C13 0.020(6) 0.036(8) 0.027(6) 0.008(6) -0.004(5) 0.006(6)
C14 0.023(6) 0.029(7) 0.017(5) 0.011(6) 0.002(5) 0.002(5)
C15 0.039(8) 0.043(9) 0.028(7) 0.003(7) 0.010(6) -0.001(6)
C16 0.020(6) 0.015(6) 0.008(5) 0.000(5) 0.007(4) -0.002(4)
O1W 0.046(6) 0.028(6) 0.058(6) -0.007(4) 0.031(5) -0.006(5)

loop_
_atom_site_label
_atom_site_type_symbol
_atom_site_fract_x
_atom_site_fract_y
_atom_site_fract_z
_atom_site_occupancy
_atom_site_symmetry_multiplicity
_atom_site_Wyckoff_symbol
_atom_site_attached_hydrogens
_atom_site_calc_flag
_atom_site_thermal_displace_type
_atom_site_U_iso_or_equiv
U1 U 0.5516(0) 0.8648(0) 0.2948(0) 1.000 4 e ? d Uani 0.01028(11)
U2 U 0.6701(0) 0.3377(0) 0.5288(0) 1.000 4 e ? d Uani 0.01218(11)
P1 P 0.3800(2) 0.8686(4) 0.1699(1) 1.000 4 e ? d Uani 0.0105(5)
P2 P 0.6915(2) 0.8372(4) 0.4770(1) 1.000 4 e ? d Uani 0.0118(6)
O1 O 0.4292(4) 0.6966(10) 0.2117(3) 1.000 4 e ? d Uani 0.0132(15)
O2 O 0.3427(4) 0.8334(10) 0.0913(3) 1.000 4 e ? d Uani 0.0157(16)
O3 O 0.4437(4) 1.0281(10) 0.1923(3) 1.000 4 e ? d Uani 0.0104(15)
O4 O 0.4968(4) 0.9064(10) 0.3498(4) 1.000 4 e ? d Uani 0.0170(16)
O5 O 0.6031(4) 0.8277(10) 0.2367(3) 1.000 4 e ? d Uani 0.0154(16)
O6 O 0.6612(4) 0.8435(10) 0.3940(4) 1.000 4 e ? d Uani 0.0142(15)
O7 O 0.6635(4) 1.0126(10) 0.5055(3) 1.000 4 e ? d Uani 0.0141(16)
O8 O 0.6635(4) 0.6606(10) 0.5035(4) 1.000 4 e ? d Uani 0.0193(17)
O9 O 0.5650(4) 0.3366(11) 0.5047(4) 1.000 4 e ? d Uani 0.0224(18)
O10 O 0.7735(4) 0.3355(11) 0.5544(4) 1.000 4 e ? d Uani 0.0201(17)
O11 O 0.3089(5) 0.5019(11) 0.3563(4) 1.000 4 e ? d Uani 0.0245(19)
O12 O 0.3127(4) 0.8128(10) 0.3523(3) 1.000 4 e ? d Uani 0.0176(17)
O13 O 0.9361(6) 0.6704(15) 0.4955(5) 1.000 4 e ? d Uani 0.050(3)
O14 O 1.0044(6) 0.4909(16) 0.5896(4) 1.000 4 e ? d Uani 0.049(3)
H14 H 1.0226 0.4505 0.5595 1.000 4 e ? calc Uiso 0.07400
C1 C 0.3056(6) 0.9278(15) 0.2043(5) 1.000 4 e ? d Uani 0.015(2)
H1A H 0.3312 0.9470 0.2572 1.000 4 e ? calc Uiso 0.01800
H1B H 0.2801 1.0494 0.1824 1.000 4 e ? calc Uiso 0.01800
C2 C 0.2429(6) 0.7757(16) 0.1888(5) 1.000 4 e ? d Uani 0.015(2)
C3 C 0.1866(6) 0.7587(19) 0.1193(6) 1.000 4 e ? d Uani 0.026(3)
H3 H 0.1876 0.8446 0.0829 1.000 4 e ? calc Uiso 0.03200
C4 C 0.1288(7) 0.6190(19) 0.1017(6) 1.000 4 e ? d Uani 0.031(3)
H4 H 0.0888 0.6132 0.0545 1.000 4 e ? calc Uiso 0.03700
C5 C 0.1299(8) 0.491(2) 0.1524(7) 1.000 4 e ? d Uani 0.041(4)
H5 H 0.0914 0.3922 0.1398 1.000 4 e ? calc Uiso 0.05000
C6 C 0.1863(8) 0.5004(18) 0.2226(6) 1.000 4 e ? d Uani 0.032(3)
H6 H 0.1863 0.4090 0.2576 1.000 4 e ? calc Uiso 0.03900
C7 C 0.2421(6) 0.6434(15) 0.2408(5) 1.000 4 e ? d Uani 0.015(2)
C8 C 0.7959(6) 0.8330(18) 0.5049(5) 1.000 4 e ? d Uani 0.024(3)
H8A H 0.8091 0.7234 0.4804 1.000 4 e ? calc Uiso 0.02900
H8B H 0.8112 0.9495 0.4855 1.000 4 e ? calc Uiso 0.02900
C9 C 0.8492(6) 0.8207(16) 0.5842(5) 1.000 4 e ? d Uani 0.017(2)
C10 C 0.8279(6) 0.9027(17) 0.6365(6) 1.000 4 e ? d Uani 0.023(3)
H10 H 0.7778 0.9640 0.6221 1.000 4 e ? calc Uiso 0.02800
C11 C 0.8760(7) 0.9001(18) 0.7089(5) 1.000 4 e ? d Uani 0.028(3)
H11 H 0.8583 0.9569 0.7432 1.000 4 e ? calc Uiso 0.03300
C12 C 0.9493(8) 0.8156(19) 0.7316(6) 1.000 4 e ? d Uani 0.033(3)
H12 H 0.9835 0.8170 0.7812 1.000 4 e ? calc Uiso 0.04000
C13 C 0.9725(7) 0.7291(19) 0.6812(6) 1.000 4 e ? d Uani 0.032(3)
H13 H 1.0228 0.6684 0.6967 1.000 4 e ? calc Uiso 0.03800
C14 C 0.9240(6) 0.7281(18) 0.6080(6) 1.000 4 e ? d Uani 0.024(3)
C15 C 0.9532(8) 0.628(2) 0.5601(7) 1.000 4 e ? d Uani 0.037(3)
C16 C 0.2933(6) 0.6536(15) 0.3210(5) 1.000 4 e ? d Uani 0.014(2)
O1W O 0.4159(5) 0.1815(13) 0.4078(5) 1.000 4 e ? d Uani 0.041(2)
H1WA H 0.4531 0.2612 0.4429 1.000 4 e ? d Uiso 0.06100
H1WB H 0.3719 0.2591 0.3806 1.000 4 e ? d Uiso 0.06100
H1WC H 0.3908 0.1021 0.4313 1.000 4 e ? d Uiso 0.06100

loop_
_atom_type_symbol
_atom_type_oxidation_number
_atom_type_radius_bond
U ? 1.200
P ? 1.200
O ? 1.200
H ? 1.200
C ? 1.200

loop_
_geom_angle_atom_site_label_1
_geom_angle_atom_site_label_2
_geom_angle_atom_site_label_3
_geom_angle_site_symmetry_1
_geom_angle_site_symmetry_2
_geom_angle_site_symmetry_3
_geom_angle
_geom_angle_publ_flag
O5 U1 O4 . . . 177.6(3) no
O5 U1 O6 . . . 93.1(3) no
O4 U1 O6 . . . 89.1(3) no
O5 U1 O1 . . 2_655 89.0(3) no
O4 U1 O1 . . 2_655 90.1(3) no
O6 U1 O1 . . 2_655 90.8(2) no
O5 U1 O3 . . 2_645 85.4(3) no
O4 U1 O3 . . 2_645 95.8(3) no
O6 U1 O3 . . 2_645 81.6(2) no
O1 U1 O3 2_655 . 2_645 170.2(2) no
O5 U1 O1 . . . 93.2(3) no
O4 U1 O1 . . . 85.4(3) no
O6 U1 O1 . . . 146.1(2) no
O1 U1 O1 2_655 . . 122.63(18) no
O3 U1 O1 2_645 . . 65.8(2) no
O5 U1 O3 . . . 88.7(3) no
O4 U1 O3 . . . 88.9(3) no
O6 U1 O3 . . . 156.6(2) no
O1 U1 O3 2_655 . . 66.0(2) no
O3 U1 O3 2_645 . . 121.81(17) no
O1 U1 O3 . . . 56.8(2) no
O5 U1 P1 . . . 95.4(2) no
O4 U1 P1 . . . 82.4(2) no
O6 U1 P1 . . . 170.23(18) no
O1 U1 P1 2_655 . . 94.07(16) no
O3 U1 P1 2_645 . . 94.46(15) no
O1 U1 P1 . . . 28.63(16) no
O3 U1 P1 . . . 28.78(16) no
O5 U1 U1 . . 2_655 96.3(2) no
O4 U1 U1 . . 2_655 81.7(2) no
O6 U1 U1 . . 2_655 124.06(18) no
O1 U1 U1 2_655 . 2_655 34.79(15) no
O3 U1 U1 2_645 . 2_655 154.04(14) no
O1 U1 U1 . . 2_655 88.21(16) no
O3 U1 U1 . . 2_655 32.74(16) no
P1 U1 U1 . . 2_655 59.58(6) no
O5 U1 U1 . . 2_645 81.7(2) no
O4 U1 U1 . . 2_645 98.1(2) no
O6 U1 U1 . . 2_645 116.36(18) no
O1 U1 U1 2_655 . 2_645 151.62(15) no
O3 U1 U1 2_645 . 2_645 34.90(14) no
O1 U1 U1 . . 2_645 32.50(16) no
O3 U1 U1 . . 2_645 86.97(16) no
P1 U1 U1 . . 2_645 60.52(6) no
U1 U1 U1 2_655 . 2_645 119.54(3) no
O10 U2 O9 . . . 178.6(3) no
O10 U2 O8 . . . 91.9(3) no
O9 U2 O8 . . . 89.1(3) no
O10 U2 O7 . . 1_545 91.0(3) no
O9 U2 O7 . . 1_545 88.5(3) no
O8 U2 O7 . . 1_545 157.4(2) no
O10 U2 O2 . . 2_645 88.5(3) no
O9 U2 O2 . . 2_645 92.7(3) no
O8 U2 O2 . . 2_645 79.1(2) no
O7 U2 O2 1_545 . 2_645 78.6(2) no
O10 U2 O11 . . 3_666 88.0(3) no
O9 U2 O11 . . 3_666 91.3(3) no
O8 U2 O11 . . 3_666 74.5(2) no
O7 U2 O11 1_545 . 3_666 128.0(2) no
O2 U2 O11 2_645 . 3_666 153.2(3) no
O10 U2 O12 . . 3_666 89.3(3) no
O9 U2 O12 . . 3_666 89.3(3) no
O8 U2 O12 . . 3_666 126.6(2) no
O7 U2 O12 1_545 . 3_666 75.8(2) no
O2 U2 O12 2_645 . 3_666 154.3(2) no
O11 U2 O12 3_666 . 3_666 52.2(2) no
O10 U2 C16 . . 3_666 84.2(3) no
O9 U2 C16 . . 3_666 94.6(3) no
O8 U2 C16 . . 3_666 100.6(3) no
O7 U2 C16 1_545 . 3_666 102.0(3) no
O2 U2 C16 2_645 . 3_666 172.7(3) no
O11 U2 C16 3_666 . 3_666 26.2(3) no
O12 U2 C16 3_666 . 3_666 26.6(3) no
O2 P1 O1 . . . 112.5(4) no
O2 P1 O3 . . . 114.7(4) no
O1 P1 O3 . . . 101.0(4) no
O2 P1 C1 . . . 109.9(4) no
O1 P1 C1 . . . 110.0(4) no
O3 P1 C1 . . . 108.4(4) no
O2 P1 U1 . . . 138.8(3) no
O1 P1 U1 . . . 51.1(3) no
O3 P1 U1 . . . 51.2(2) no
C1 P1 U1 . . . 111.3(3) no
O8 P2 O7 . . . 108.9(4) no
O8 P2 O6 . . . 111.9(4) no
O7 P2 O6 . . . 110.3(4) no
O8 P2 C8 . . . 110.1(5) no
O7 P2 C8 . . . 111.7(5) no
O6 P2 C8 . . . 103.9(4) no
P1 O1 U1 . . 2_645 143.8(4) no
P1 O1 U1 . . . 100.2(3) no
U1 O1 U1 2_645 . . 112.7(3) no
P1 O2 U2 . . 2_655 157.3(4) no
P1 O3 U1 . . 2_655 137.8(4) no
P1 O3 U1 . . . 100.0(3) no
U1 O3 U1 2_655 . . 112.4(2) no
P2 O6 U1 . . . 142.8(4) no
P2 O7 U2 . . 1_565 150.4(4) no
P2 O8 U2 . . . 152.0(5) no
C16 O11 U2 . . 3_666 93.4(6) no
C16 O12 U2 . . 3_666 90.5(6) no
C15 O14 H14 . . . 109.50 no
C2 C1 P1 . . . 112.5(7) no
C2 C1 H1A . . . 109.10 no
P1 C1 H1A . . . 109.10 no
C2 C1 H1B . . . 109.10 no
P1 C1 H1B . . . 109.10 no
H1A C1 H1B . . . 107.80 no
C3 C2 C7 . . . 118.5(10) no
C3 C2 C1 . . . 118.8(9) no
C7 C2 C1 . . . 122.6(9) no
C4 C3 C2 . . . 121.2(11) no
C4 C3 H3 . . . 119.40 no
C2 C3 H3 . . . 119.40 no
C5 C4 C3 . . . 119.3(11) no
C5 C4 H4 . . . 120.30 no
C3 C4 H4 . . . 120.30 no
C4 C5 C6 . . . 121.4(12) no
C4 C5 H5 . . . 119.30 no
C6 C5 H5 . . . 119.30 no
C7 C6 C5 . . . 119.3(11) no
C7 C6 H6 . . . 120.30 no
C5 C6 H6 . . . 120.30 no
C6 C7 C2 . . . 120.2(9) no
C6 C7 C16 . . . 114.2(9) no
C2 C7 C16 . . . 125.3(9) no
C9 C8 P2 . . . 121.0(8) no
C9 C8 H8A . . . 107.10 no
P2 C8 H8A . . . 107.10 no
C9 C8 H8B . . . 107.10 no
P2 C8 H8B . . . 107.10 no
H8A C8 H8B . . . 106.80 no
C10 C9 C14 . . . 116.8(9) no
C10 C9 C8 . . . 121.3(10) no
C14 C9 C8 . . . 121.9(10) no
C9 C10 C11 . . . 123.0(11) no
C9 C10 H10 . . . 118.50 no
C11 C10 H10 . . . 118.50 no
C12 C11 C10 . . . 120.2(11) no
C12 C11 H11 . . . 119.90 no
C10 C11 H11 . . . 119.90 no
C11 C12 C13 . . . 118.8(10) no
C11 C12 H12 . . . 120.60 no
C13 C12 H12 . . . 120.60 no
C12 C13 C14 . . . 121.6(11) no
C12 C13 H13 . . . 119.20 no
C14 C13 H13 . . . 119.20 no
C13 C14 C9 . . . 119.6(10) no
C13 C14 C15 . . . 116.9(11) no
C9 C14 C15 . . . 123.4(10) no
O13 C15 O14 . . . 119.7(12) no
O13 C15 C14 . . . 124.3(12) no
O14 C15 C14 . . . 115.9(11) no
O11 C16 O12 . . . 120.8(9) no
O11 C16 C7 . . . 118.2(9) no
O12 C16 C7 . . . 120.6(9) no
O11 C16 U2 . . 3_666 60.3(5) no
O12 C16 U2 . . 3_666 62.9(5) no
C7 C16 U2 . . 3_666 157.9(7) no
H1WA O1W H1WB . . . 107.10 no
H1WA O1W H1WC . . . 108.80 no
H1WB O1W H1WC . . . 99.10 no

loop_
_geom_bond_atom_site_label_1
_geom_bond_atom_site_label_2
_geom_bond_site_symmetry_1
_geom_bond_site_symmetry_2
_geom_bond_distance
_geom_bond_publ_flag
U1 O5 . . 1.770(7) no
U1 O4 . . 1.771(7) no
U1 O6 . . 2.221(7) no
U1 O1 . 2_655 2.364(7) no
U1 O3 . 2_645 2.374(7) no
U1 O1 . . 2.511(6) no
U1 O3 . . 2.511(6) no
U1 P1 . . 3.173(3) no
U1 U1 . 2_655 4.0592(15) no
U1 U1 . 2_645 4.0592(16) no
U2 O10 . . 1.757(7) no
U2 O9 . . 1.788(7) no
U2 O8 . . 2.313(7) no
U2 O7 . 1_545 2.322(7) no
U2 O2 . 2_645 2.325(6) no
U2 O11 . 3_666 2.455(7) no
U2 O12 . 3_666 2.511(7) no
U2 C16 . 3_666 2.821(9) no
P1 O2 . . 1.476(7) no
P1 O1 . . 1.545(7) no
P1 O3 . . 1.551(7) no
P1 C1 . . 1.789(10) no
P2 O8 . . 1.511(7) no
P2 O7 . . 1.524(7) no
P2 O6 . . 1.539(7) no
P2 C8 . . 1.768(11) no
O11 C16 . . 1.249(12) no
O12 C16 . . 1.263(12) no
O13 C15 . . 1.244(14) no
O14 C15 . . 1.313(15) no
O14 H14 . . 0.8400 no
C1 C2 . . 1.508(14) no
C1 H1A . . 0.9900 no
C1 H1B . . 0.9900 no
C2 C3 . . 1.383(14) no
C2 C7 . . 1.399(14) no
C3 C4 . . 1.382(16) no
C3 H3 . . 0.9500 no
C4 C5 . . 1.349(17) no
C4 H4 . . 0.9500 no
C5 C6 . . 1.390(16) no
C5 H5 . . 0.9500 no
C6 C7 . . 1.376(15) no
C6 H6 . . 0.9500 no
C7 C16 . . 1.519(13) no
C8 C9 . . 1.514(13) no
C8 H8A . . 0.9900 no
C8 H8B . . 0.9900 no
C9 C10 . . 1.374(15) no
C9 C14 . . 1.419(15) no
C10 C11 . . 1.378(14) no
C10 H10 . . 0.9500 no
C11 C12 . . 1.373(17) no
C11 H11 . . 0.9500 no
C12 C13 . . 1.375(17) no
C12 H12 . . 0.9500 no
C13 C14 . . 1.393(15) no
C13 H13 . . 0.9500 no
C14 C15 . . 1.444(16) no
O1W H1WA . . 0.9499 no
O1W H1WB . . 0.9500 no
O1W H1WC . . 0.9501 no

loop_
_geom_hbond_atom_site_label_D
_geom_hbond_atom_site_label_H
_geom_hbond_atom_site_label_A
_geom_hbond_site_symmetry_D
_geom_hbond_site_symmetry_H
_geom_hbond_site_symmetry_A
_geom_hbond_distance_DH
_geom_hbond_distance_HA
_geom_hbond_distance_DA
_geom_hbond_angle_DHA
_geom_hbond_publ_flag
O1W H1WA O9 . . . 0.9500 2.0100 2.884(12) 151.60 yes
O1W H1WB O11 . . . 0.9500 2.0100 2.896(12) 154.80 yes
O1W H1WC O7 . . 3_666 0.9500 2.0500 2.979(11) 166.70 yes
O14 H14 O13 . . 3_766 0.8400 1.7700 2.603(12) 170.50 yes

loop_
_geom_torsion_atom_site_label_1
_geom_torsion_atom_site_label_2
_geom_torsion_atom_site_label_3
_geom_torsion_atom_site_label_4
_geom_torsion_site_symmetry_1
_geom_torsion_site_symmetry_2
_geom_torsion_site_symmetry_3
_geom_torsion_site_symmetry_4
_geom_torsion
_geom_torsion_publ_flag
O2 P1 O1 U1 . . . 2_645 -20.0(8) no
O3 P1 O1 U1 . . . 2_645 -142.8(6) no
C1 P1 O1 U1 . . . 2_645 102.8(7) no
U1 P1 O1 U1 . . . 2_645 -155.4(8) no
O2 P1 O1 U1 . . . . 135.4(3) no
O3 P1 O1 U1 . . . . 12.6(4) no
C1 P1 O1 U1 . . . . -101.7(4) no
O1 P1 O2 U2 . . . 2_655 -94.1(12) no
O3 P1 O2 U2 . . . 2_655 20.6(13) no
C1 P1 O2 U2 . . . 2_655 143.0(11) no
U1 P1 O2 U2 . . . 2_655 -38.0(15) no
O2 P1 O3 U1 . . . 2_655 85.7(6) no
O1 P1 O3 U1 . . . 2_655 -153.0(5) no
C1 P1 O3 U1 . . . 2_655 -37.5(6) no
U1 P1 O3 U1 . . . 2_655 -140.4(6) no
O2 P1 O3 U1 . . . . -133.8(4) no
O1 P1 O3 U1 . . . . -12.6(4) no
C1 P1 O3 U1 . . . . 103.0(4) no
O8 P2 O6 U1 . . . . 64.9(8) no
O7 P2 O6 U1 . . . . -56.5(8) no
C8 P2 O6 U1 . . . . -176.4(7) no
O8 P2 O7 U2 . . . 1_565 164.8(7) no
O6 P2 O7 U2 . . . 1_565 -72.0(8) no
C8 P2 O7 U2 . . . 1_565 43.0(9) no
O7 P2 O8 U2 . . . . -160.7(8) no
O6 P2 O8 U2 . . . . 77.1(10) no
C8 P2 O8 U2 . . . . -37.9(10) no
O2 P1 C1 C2 . . . . 57.0(8) no
O1 P1 C1 C2 . . . . -67.4(8) no
O3 P1 C1 C2 . . . . -176.9(7) no
U1 P1 C1 C2 . . . . -122.3(7) no
P1 C1 C2 C3 . . . . -74.9(12) no
P1 C1 C2 C7 . . . . 101.2(10) no
C7 C2 C3 C4 . . . . 2.3(17) no
C1 C2 C3 C4 . . . . 178.5(11) no
C2 C3 C4 C5 . . . . -3.4(19) no
C3 C4 C5 C6 . . . . 2.(2) no
C4 C5 C6 C7 . . . . 0.(2) no
C5 C6 C7 C2 . . . . -1.2(18) no
C5 C6 C7 C16 . . . . 172.5(11) no
C3 C2 C7 C6 . . . . 0.0(16) no
C1 C2 C7 C6 . . . . -176.1(11) no
C3 C2 C7 C16 . . . . -172.8(10) no
C1 C2 C7 C16 . . . . 11.0(16) no
O8 P2 C8 C9 . . . . -58.3(10) no
O7 P2 C8 C9 . . . . 62.9(10) no
O6 P2 C8 C9 . . . . -178.2(9) no
P2 C8 C9 C10 . . . . -32.6(15) no
P2 C8 C9 C14 . . . . 148.8(10) no
C14 C9 C10 C11 . . . . 0.9(17) no
C8 C9 C10 C11 . . . . -177.7(11) no
C9 C10 C11 C12 . . . . 1.1(19) no
C10 C11 C12 C13 . . . . -2.(2) no
C11 C12 C13 C14 . . . . 1.(2) no
C12 C13 C14 C9 . . . . 1.(2) no
C12 C13 C14 C15 . . . . -178.2(13) no
C10 C9 C14 C13 . . . . -1.9(18) no
C8 C9 C14 C13 . . . . 176.8(11) no
C10 C9 C14 C15 . . . . 177.2(12) no
C8 C9 C14 C15 . . . . -4.2(19) no
C13 C14 C15 O13 . . . . -150.9(14) no
C9 C14 C15 O13 . . . . 30.(2) no
C13 C14 C15 O14 . . . . 25.4(19) no
C9 C14 C15 O14 . . . . -153.6(13) no
U2 O11 C16 O12 3_666 . . . 18.2(10) no
U2 O11 C16 C7 3_666 . . . -154.8(8) no
U2 O12 C16 O11 3_666 . . . -17.7(10) no
U2 O12 C16 C7 3_666 . . . 155.1(8) no
C6 C7 C16 O11 . . . . 32.4(14) no
C2 C7 C16 O11 . . . . -154.4(10) no
C6 C7 C16 O12 . . . . -140.6(11) no
C2 C7 C16 O12 . . . . 32.7(16) no
C6 C7 C16 U2 . . . 3_666 -48.(2) no
C2 C7 C16 U2 . . . 3_666 125.5(17) no
